data_4118479
loop_
_publ_author_name
'Moira Ciardi'
'Francesca Tancini'
'Guzm\'an Gil-Ram\'irez'
'Eduardo C. Escudero Ad\'an'
'Chiara Massera'
'Enrico Dalcanale'
'Pablo Ballester'

_publ_section_title
;
 Switching from Separated to Contact Ion-Pair Binding Modes with
 Diastereomeric Calix[4]pyrrole Bis-phosphonate Receptors
;
_journal_name_full 'Journal of the American Chemical Society'
_journal_page_first 13121
_journal_page_last 13132
_journal_paper_doi 10.1021/ja305684m
_journal_volume 134
_journal_year 2012
_chemical_formula_sum 'C65 H64 Cl3 N4 O6 P3'
_chemical_formula_weight 1196.46
_chemical_name_systematic
; 
 ? 
;
_space_group_IT_number 14
_symmetry_cell_setting monoclinic
_symmetry_space_group_name_Hall '-P 2ybc'
_symmetry_space_group_name_H-M 'P 1 21/c 1'
_atom_sites_solution_hydrogens geom
_atom_sites_solution_primary direct
_atom_sites_solution_secondary difmap
_audit_creation_method SHELXL-97
_cell_angle_alpha 90.00
_cell_angle_beta 91.352(5)
_cell_angle_gamma 90.00
_cell_formula_units_Z 4
_cell_length_a 12.6455(13)
_cell_length_b 20.498(2)
_cell_length_c 23.256(2)
_cell_measurement_reflns_used 9901
_cell_measurement_temperature 100(2)
_cell_measurement_theta_max 21.75
_cell_measurement_theta_min 2.17
_cell_volume 6026.5(10)
_computing_cell_refinement 'Bruker APEX2 v2011.4-0'
_computing_data_collection 'Bruker APEX2 v2011.4-0'
_computing_data_reduction 'Bruker SAINT V7.60A'
_computing_molecular_graphics 'Bruker SHELXTL'
_computing_publication_material 'Bruker SHELXTL'
_computing_structure_refinement 'SHELXS-97 (Sheldrick, 2008)'
_computing_structure_solution Sir2011
_diffrn_ambient_temperature 100(2)
_diffrn_detector_area_resol_mean 512
_diffrn_detector_type '4K CCD area detector APEX II'
_diffrn_measured_fraction_theta_full 0.997
_diffrn_measured_fraction_theta_max 0.997
_diffrn_measurement_device_type 'Kappa 4-axis goniometer bruker-nonius'
_diffrn_measurement_method
;
 Fullsphere data collection, phi and omega scans
;
_diffrn_measurement_specimen_support 'magnetic support whith MicroMount'
_diffrn_radiation_monochromator 'Multilayer Montel 200 mirrors'
_diffrn_radiation_type MoK\a
_diffrn_radiation_wavelength 0.71073
_diffrn_reflns_av_R_equivalents 0.0881
_diffrn_reflns_av_sigmaI/netI 0.0440
_diffrn_reflns_limit_h_max 13
_diffrn_reflns_limit_h_min -13
_diffrn_reflns_limit_k_max 21
_diffrn_reflns_limit_k_min -21
_diffrn_reflns_limit_l_max 24
_diffrn_reflns_limit_l_min -24
_diffrn_reflns_number 76379
_diffrn_reflns_theta_full 22.02
_diffrn_reflns_theta_max 22.02
_diffrn_reflns_theta_min 1.32
_diffrn_source 'rotating anode X-ray tube'
_diffrn_source_current 70
_diffrn_source_power 50
_diffrn_source_size '3 mm x 0.3 mm fine focus'
_diffrn_source_type 'Bruker-Nonius FR 591'
_exptl_absorpt_coefficient_mu 0.287
_exptl_absorpt_correction_T_max 0.9971
_exptl_absorpt_correction_T_min 0.9858
_exptl_absorpt_correction_type empirical
_exptl_absorpt_process_details
; 
 SADABS Version 2008/1 Bruker-Nonius
 Blessing, Acta Cryst. (1995) A51 33-38
;
_exptl_crystal_colour colourless
_exptl_crystal_density_diffrn 1.319
_exptl_crystal_description plate
_exptl_crystal_F_000 2504
_exptl_crystal_size_max 0.05
_exptl_crystal_size_mid 0.04
_exptl_crystal_size_min 0.01
_refine_diff_density_max 0.919
_refine_diff_density_min -0.441
_refine_diff_density_rms 0.061
_refine_ls_extinction_method none
_refine_ls_goodness_of_fit_ref 1.100
_refine_ls_hydrogen_treatment noref
_refine_ls_matrix_type full
_refine_ls_number_parameters 840
_refine_ls_number_reflns 7401
_refine_ls_number_restraints 196
_refine_ls_restrained_S_all 1.093
_refine_ls_R_factor_all 0.0768
_refine_ls_R_factor_gt 0.0535
_refine_ls_shift/su_max 0.000
_refine_ls_shift/su_mean 0.000
_refine_ls_structure_factor_coef Fsqd
_refine_ls_weighting_details 'calc w=1/[\s^2^(Fo^2^)+(0.0501P)^2^+13.8154P] where P=(Fo^2^+2Fc^2^)/3'
_refine_ls_weighting_scheme calc
_refine_ls_wR_factor_gt 0.1288
_refine_ls_wR_factor_ref 0.1404
_reflns_number_gt 5738
_reflns_number_total 7401
_reflns_threshold_expression >2sigma(I)
_cod_data_source_file ja305684m_si_002.cif
_cod_data_source_block 2poii_b_0m
_cod_original_cell_volume 6026.6(11)
_cod_database_code 4118479

loop_
_symmetry_equiv_pos_as_xyz
'x, y, z'
'-x, y+1/2, -z+1/2'
'-x, -y, -z'
'x, -y-1/2, z-1/2'

loop_
_atom_site_label
_atom_site_type_symbol
_atom_site_fract_x
_atom_site_fract_y
_atom_site_fract_z
_atom_site_U_iso_or_equiv
_atom_site_adp_type
_atom_site_occupancy
_atom_site_symmetry_multiplicity
_atom_site_calc_flag
_atom_site_refinement_flags
_atom_site_disorder_assembly
_atom_site_disorder_group
P1 P 0.88853(10) 0.68786(6) 0.35626(6) 0.0308(3) Uani 1 1 d . . .
P2 P 0.15334(9) 0.68010(6) 0.09612(5) 0.0291(3) Uani 1 1 d . . .
N1 N 0.6271(2) 0.90310(16) 0.31852(15) 0.0201(8) Uani 1 1 d . . .
H1 H 0.5994 0.8691 0.3006 0.024 Uiso 1 1 calc R . .
N2 N 0.5672(3) 0.92633(16) 0.18048(15) 0.0219(8) Uani 1 1 d . . .
H2 H 0.5422 0.8949 0.2020 0.026 Uiso 1 1 calc R . .
N3 N 0.3161(3) 0.90046(16) 0.20717(15) 0.0221(8) Uani 1 1 d . . .
H3 H 0.3573 0.8664 0.2132 0.027 Uiso 1 1 calc R . .
N4 N 0.3770(3) 0.87230(16) 0.34483(15) 0.0210(8) Uani 1 1 d . . .
H4 H 0.4118 0.8552 0.3162 0.025 Uiso 1 1 calc R . .
O1 O 0.8329(3) 0.63795(14) 0.32308(14) 0.0399(9) Uani 1 1 d . . .
O2 O 0.8235(2) 0.71828(15) 0.40700(14) 0.0363(8) Uani 1 1 d . . .
O3 O 0.9288(2) 0.74857(14) 0.32070(14) 0.0337(8) Uani 1 1 d . . .
O4 O 0.2366(2) 0.63349(14) 0.11048(14) 0.0358(8) Uani 1 1 d . A .
O5 O 0.1909(2) 0.74225(13) 0.06142(13) 0.0283(7) Uani 1 1 d . A .
O6 O 0.0922(2) 0.70850(15) 0.14943(13) 0.0325(8) Uani 1 1 d . A .
C1 C 0.5381(3) 0.8790(2) 0.41215(18) 0.0214(10) Uani 1 1 d . . .
C2 C 0.6069(3) 0.92032(19) 0.37385(18) 0.0193(10) Uani 1 1 d . . .
C3 C 0.6622(3) 0.9765(2) 0.38547(18) 0.0216(10) Uani 1 1 d . . .
H3A H 0.6624 1.0002 0.4206 0.026 Uiso 1 1 calc R . .
C4 C 0.7184(3) 0.9925(2) 0.33604(18) 0.0226(10) Uani 1 1 d . . .
H4A H 0.7637 1.0292 0.3320 0.027 Uiso 1 1 calc R . .
C5 C 0.6969(3) 0.94644(19) 0.29468(18) 0.0213(10) Uani 1 1 d . . .
C6 C 0.7426(3) 0.93597(19) 0.23590(18) 0.0211(10) Uani 1 1 d . . .
C7 C 0.6648(3) 0.9550(2) 0.18815(18) 0.0228(10) Uani 1 1 d . . .
C8 C 0.6730(4) 1.0010(2) 0.14621(19) 0.0318(12) Uani 1 1 d . . .
H8 H 0.7322 1.0286 0.1406 0.038 Uiso 1 1 calc R . .
C9 C 0.5793(4) 1.0008(2) 0.1128(2) 0.0309(11) Uani 1 1 d . . .
H9 H 0.5636 1.0283 0.0809 0.037 Uiso 1 1 calc R . .
C10 C 0.5144(3) 0.9539(2) 0.13441(18) 0.0240(10) Uani 1 1 d . . .
C11 C 0.4033(3) 0.9340(2) 0.11533(18) 0.0243(10) Uani 1 1 d . . .
C12 C 0.3263(3) 0.94401(19) 0.16267(18) 0.0237(11) Uani 1 1 d . . .
C13 C 0.2499(3) 0.9906(2) 0.1697(2) 0.0286(11) Uani 1 1 d . . .
H13 H 0.2381 1.0275 0.1457 0.034 Uiso 1 1 calc R . .
C14 C 0.1919(3) 0.9741(2) 0.2186(2) 0.0286(11) Uani 1 1 d . . .
H14 H 0.1344 0.9981 0.2335 0.034 Uiso 1 1 calc R . .
C15 C 0.2332(3) 0.9173(2) 0.24081(18) 0.0231(10) Uani 1 1 d . . .
C16 C 0.1995(3) 0.8754(2) 0.29043(19) 0.0261(11) Uani 1 1 d . . .
C17 C 0.2707(3) 0.8866(2) 0.34319(19) 0.0236(10) Uani 1 1 d . . .
C18 C 0.2478(3) 0.9125(2) 0.3957(2) 0.0319(12) Uani 1 1 d . . .
H18 H 0.1803 0.9272 0.4073 0.038 Uiso 1 1 calc R . .
C19 C 0.3418(3) 0.9134(2) 0.4295(2) 0.0287(11) Uani 1 1 d . . .
H19 H 0.3488 0.9288 0.4679 0.034 Uiso 1 1 calc R . .
C20 C 0.4210(3) 0.8884(2) 0.39712(18) 0.0227(10) Uani 1 1 d . . .
C21 C 0.5584(3) 0.9004(2) 0.47499(18) 0.0282(11) Uani 1 1 d . . .
H21A H 0.6335 0.8949 0.4851 0.042 Uiso 1 1 calc R . .
H21B H 0.5158 0.8735 0.5005 0.042 Uiso 1 1 calc R . .
H21C H 0.5386 0.9463 0.4793 0.042 Uiso 1 1 calc R . .
C22 C 0.8408(3) 0.9796(2) 0.2307(2) 0.0279(11) Uani 1 1 d . . .
H22A H 0.8197 1.0255 0.2328 0.042 Uiso 1 1 calc R . .
H22B H 0.8741 0.9713 0.1938 0.042 Uiso 1 1 calc R . .
H22C H 0.8912 0.9698 0.2621 0.042 Uiso 1 1 calc R . .
C23 C 0.3697(4) 0.9770(2) 0.06355(19) 0.0334(12) Uani 1 1 d . . .
H23A H 0.2963 0.9670 0.0522 0.050 Uiso 1 1 calc R . .
H23B H 0.4160 0.9681 0.0313 0.050 Uiso 1 1 calc R . .
H23C H 0.3753 1.0231 0.0744 0.050 Uiso 1 1 calc R . .
C24 C 0.0859(3) 0.8937(2) 0.3061(2) 0.0323(12) Uani 1 1 d . . .
H24A H 0.0839 0.9394 0.3183 0.049 Uiso 1 1 calc R . .
H24B H 0.0626 0.8657 0.3376 0.049 Uiso 1 1 calc R . .
H24C H 0.0388 0.8876 0.2725 0.049 Uiso 1 1 calc R . .
C25 C 0.5720(3) 0.8071(2) 0.40751(18) 0.0230(10) Uani 1 1 d . . .
C26 C 0.6789(3) 0.7929(2) 0.40569(19) 0.0260(11) Uani 1 1 d . . .
H26 H 0.7289 0.8275 0.4048 0.031 Uiso 1 1 calc R . .
C27 C 0.7134(4) 0.7296(2) 0.4051(2) 0.0311(12) Uani 1 1 d . . .
C28 C 0.6440(4) 0.6777(2) 0.4069(2) 0.0371(13) Uani 1 1 d . . .
H28 H 0.6688 0.6340 0.4073 0.045 Uiso 1 1 calc R . .
C29 C 0.5372(4) 0.6916(2) 0.4082(2) 0.0381(13) Uani 1 1 d . . .
H29 H 0.4874 0.6569 0.4087 0.046 Uiso 1 1 calc R . .
C30 C 0.5018(4) 0.7555(2) 0.40871(19) 0.0297(11) Uani 1 1 d . . .
H30 H 0.4280 0.7640 0.4099 0.036 Uiso 1 1 calc R . .
C31 C 0.7820(3) 0.8654(2) 0.23008(18) 0.0225(10) Uani 1 1 d . . .
C32 C 0.8299(3) 0.8354(2) 0.27736(19) 0.0228(10) Uani 1 1 d . . .
H32 H 0.8316 0.8570 0.3135 0.027 Uiso 1 1 calc R . .
C33 C 0.8751(3) 0.7744(2) 0.2722(2) 0.0258(11) Uani 1 1 d . . .
C34 C 0.8761(3) 0.7424(2) 0.2207(2) 0.0308(12) Uani 1 1 d . . .
H34 H 0.9089 0.7009 0.2174 0.037 Uiso 1 1 calc R . .
C35 C 0.8279(4) 0.7722(2) 0.1732(2) 0.0311(12) Uani 1 1 d . . .
H35 H 0.8267 0.7507 0.1370 0.037 Uiso 1 1 calc R . .
C36 C 0.7819(3) 0.8327(2) 0.1781(2) 0.0285(11) Uani 1 1 d . . .
H36 H 0.7495 0.8523 0.1451 0.034 Uiso 1 1 calc R . .
C37 C 0.3983(3) 0.8628(2) 0.09436(18) 0.0242(10) Uani 1 1 d . . .
C38 C 0.4860(4) 0.8303(2) 0.07473(18) 0.0297(11) Uani 1 1 d . . .
H38 H 0.5536 0.8505 0.0771 0.036 Uiso 1 1 calc R . .
C39 C 0.4758(4) 0.7683(2) 0.0515(2) 0.0343(12) Uani 1 1 d . . .
H39 H 0.5368 0.7466 0.0380 0.041 Uiso 1 1 calc R . .
C40 C 0.3793(4) 0.7374(2) 0.04762(19) 0.0301(11) Uani 1 1 d . A .
H40 H 0.3726 0.6950 0.0314 0.036 Uiso 1 1 calc R . .
C41 C 0.2933(3) 0.7698(2) 0.06789(18) 0.0249(11) Uani 1 1 d . . .
C42 C 0.3006(4) 0.8317(2) 0.09027(18) 0.0261(11) Uani 1 1 d . A .
H42 H 0.2389 0.8533 0.1029 0.031 Uiso 1 1 calc R . .
C43 C 0.1968(3) 0.8032(2) 0.2719(2) 0.0254(11) Uani 1 1 d . . .
C44 C 0.1519(3) 0.7875(2) 0.2183(2) 0.0274(11) Uani 1 1 d . A .
H44 H 0.1277 0.8210 0.1930 0.033 Uiso 1 1 calc R . .
C45 C 0.1429(3) 0.7230(2) 0.2023(2) 0.0295(11) Uani 1 1 d . . .
C46 C 0.1751(4) 0.6732(2) 0.2379(2) 0.0349(12) Uani 1 1 d . A .
H46 H 0.1676 0.6291 0.2262 0.042 Uiso 1 1 calc R . .
C47 C 0.2183(4) 0.6884(2) 0.2908(2) 0.0396(13) Uani 1 1 d . . .
H47 H 0.2401 0.6545 0.3162 0.048 Uiso 1 1 calc R A .
C48 C 0.2304(4) 0.7530(2) 0.3075(2) 0.0309(11) Uani 1 1 d . A .
H48 H 0.2622 0.7628 0.3438 0.037 Uiso 1 1 calc R . .
C49 C 1.0069(4) 0.6629(2) 0.3934(2) 0.0337(12) Uani 1 1 d D . .
C50 C 1.0802(4) 0.7078(3) 0.4129(2) 0.0365(12) Uani 1 1 d D . .
H50 H 1.0680 0.7531 0.4069 0.044 Uiso 1 1 calc R . .
C51 C 1.1721(4) 0.6871(3) 0.4414(2) 0.0454(14) Uani 1 1 d D . .
H51 H 1.2231 0.7180 0.4546 0.055 Uiso 1 1 calc R . .
C52 C 1.1885(5) 0.6218(3) 0.4502(2) 0.0523(16) Uani 1 1 d D . .
H52 H 1.2515 0.6076 0.4694 0.063 Uiso 1 1 calc R . .
C53 C 1.1156(5) 0.5768(3) 0.4317(3) 0.0576(17) Uani 1 1 d D . .
H53 H 1.1273 0.5317 0.4386 0.069 Uiso 1 1 calc R . .
C54 C 1.0236(4) 0.5976(2) 0.4024(2) 0.0489(15) Uani 1 1 d D . .
H54 H 0.9730 0.5666 0.3889 0.059 Uiso 1 1 calc R . .
C55 C 0.0466(4) 0.6498(2) 0.0527(2) 0.0366(13) Uani 0.45 1 d PD A 1
C56 C -0.0329(8) 0.6892(5) 0.0328(5) 0.051(3) Uani 0.45 1 d PD A 1
H56 H -0.0326 0.7343 0.0422 0.062 Uiso 0.45 1 calc PR A 1
C57 C -0.1104(10) 0.6646(6) 0.0005(6) 0.057(4) Uani 0.45 1 d P A 1
H57 H -0.1654 0.6926 -0.0131 0.068 Uiso 0.45 1 calc PR A 1
C58 C -0.1137(5) 0.5957(3) -0.0150(3) 0.0647(19) Uani 0.45 1 d P A 1
H58 H -0.1765 0.5748 -0.0287 0.078 Uiso 0.45 1 calc PR A 1
C59 C -0.0206(10) 0.5638(7) -0.0082(6) 0.061(4) Uani 0.45 1 d P A 1
H59 H -0.0104 0.5242 -0.0285 0.073 Uiso 0.45 1 calc PR A 1
C60 C 0.0611(9) 0.5873(6) 0.0276(6) 0.051(3) Uani 0.45 1 d P A 1
H60 H 0.1235 0.5625 0.0349 0.061 Uiso 0.45 1 calc PR A 1
C55' C 0.0466(4) 0.6498(2) 0.0527(2) 0.0366(13) Uani 0.55 1 d PD A 2
C56' C -0.0499(7) 0.6252(5) 0.0830(4) 0.040(2) Uani 0.55 1 d PD A 2
H56' H -0.0557 0.6294 0.1226 0.048 Uiso 0.55 1 d PR A 2
C57' C -0.1298(7) 0.5954(5) 0.0495(4) 0.047(3) Uani 0.55 1 d PD A 2
H57' H -0.1894 0.5770 0.0656 0.056 Uiso 0.55 1 d PR A 2
C58' C -0.1137(5) 0.5957(3) -0.0150(3) 0.0647(19) Uani 0.55 1 d PD A 2
H58' H -0.1659 0.5790 -0.0391 0.078 Uiso 0.55 1 d PR A 2
C59' C -0.0353(9) 0.6158(6) -0.0352(4) 0.048(3) Uani 0.55 1 d PD A 2
H59' H -0.0284 0.6132 -0.0749 0.058 Uiso 0.55 1 d PR A 2
C60' C 0.0460(7) 0.6445(5) -0.0021(4) 0.042(2) Uani 0.55 1 d PD A 2
H60' H 0.1042 0.6606 -0.0212 0.050 Uiso 0.55 1 d PR A 2
P1A P 0.54737(9) 0.60591(5) 0.21217(5) 0.0248(3) Uani 0.33 1 d PDU B 1
C1A C 0.4744(12) 0.6414(11) 0.1546(5) 0.039(2) Uani 0.33 1 d PDU B 1
H1A1 H 0.4756 0.6890 0.1585 0.059 Uiso 0.33 1 calc PR B 1
H1A2 H 0.4011 0.6259 0.1552 0.059 Uiso 0.33 1 calc PR B 1
H1A3 H 0.5060 0.6290 0.1181 0.059 Uiso 0.33 1 calc PR B 1
C2A C 0.4747(13) 0.6137(11) 0.2760(5) 0.065(4) Uani 0.33 1 d PDU B 1
H2A1 H 0.5185 0.5994 0.3090 0.097 Uiso 0.33 1 calc PR B 1
H2A2 H 0.4109 0.5867 0.2731 0.097 Uiso 0.33 1 calc PR B 1
H2A3 H 0.4545 0.6594 0.2813 0.097 Uiso 0.33 1 calc PR B 1
C3A C 0.6699(10) 0.6464(11) 0.2199(8) 0.041(4) Uani 0.33 1 d PDU B 1
H3A1 H 0.7113 0.6394 0.1853 0.061 Uiso 0.33 1 calc PR B 1
H3A2 H 0.7088 0.6290 0.2535 0.061 Uiso 0.33 1 calc PR B 1
H3A3 H 0.6578 0.6932 0.2252 0.061 Uiso 0.33 1 calc PR B 1
C4A C 0.5695(19) 0.5220(4) 0.1993(10) 0.0258(16) Uani 0.33 1 d PDU B 1
H4A1 H 0.6273 0.5170 0.1723 0.039 Uiso 0.33 1 calc PR B 1
H4A2 H 0.5050 0.5023 0.1828 0.039 Uiso 0.33 1 calc PR B 1
H4A3 H 0.5885 0.5002 0.2356 0.039 Uiso 0.33 1 calc PR B 1
P1A' P 0.54737(9) 0.60591(5) 0.21217(5) 0.0248(3) Uani 0.33 1 d PDU C 2
C1A' C 0.4457(10) 0.6414(9) 0.1697(6) 0.039(2) Uani 0.33 1 d PDU C 2
H1A4 H 0.4470 0.6888 0.1747 0.059 Uiso 0.33 1 calc PR C 2
H1A5 H 0.3772 0.6243 0.1816 0.059 Uiso 0.33 1 calc PR C 2
H1A6 H 0.4563 0.6307 0.1291 0.059 Uiso 0.33 1 calc PR C 2
C2A' C 0.5199(14) 0.6162(10) 0.2860(4) 0.062(4) Uani 0.33 1 d PDU C 2
H2A4 H 0.5865 0.6181 0.3084 0.093 Uiso 0.33 1 calc PR C 2
H2A5 H 0.4775 0.5794 0.2992 0.093 Uiso 0.33 1 calc PR C 2
H2A6 H 0.4806 0.6569 0.2912 0.093 Uiso 0.33 1 calc PR C 2
C3A' C 0.6683(9) 0.6446(9) 0.1969(8) 0.047(4) Uani 0.33 1 d PDU C 2
H3A4 H 0.7264 0.6220 0.2173 0.071 Uiso 0.33 1 calc PR C 2
H3A5 H 0.6659 0.6901 0.2096 0.071 Uiso 0.33 1 calc PR C 2
H3A6 H 0.6798 0.6431 0.1554 0.071 Uiso 0.33 1 calc PR C 2
C4A' C 0.5584(17) 0.5214(3) 0.1978(8) 0.0258(16) Uani 0.33 1 d PDU C 2
H4A4 H 0.5727 0.5149 0.1570 0.039 Uiso 0.33 1 calc PR C 2
H4A5 H 0.4922 0.4995 0.2073 0.039 Uiso 0.33 1 calc PR C 2
H4A6 H 0.6166 0.5030 0.2212 0.039 Uiso 0.33 1 calc PR C 2
P1A" P 0.54737(9) 0.60591(5) 0.21217(5) 0.0248(3) Uani 0.33 1 d PDU D 3
C1A" C 0.4990(14) 0.6383(10) 0.1462(5) 0.039(2) Uani 0.33 1 d PDU D 3
H1A7 H 0.4724 0.6825 0.1524 0.059 Uiso 0.33 1 calc PR D 3
H1A8 H 0.4415 0.6106 0.1311 0.059 Uiso 0.33 1 calc PR D 3
H1A9 H 0.5563 0.6395 0.1186 0.059 Uiso 0.33 1 calc PR D 3
C2A" C 0.4458(12) 0.6124(12) 0.2632(6) 0.064(4) Uani 0.33 1 d PDU D 3
H2A7 H 0.4709 0.5945 0.3001 0.096 Uiso 0.33 1 calc PR D 3
H2A8 H 0.3836 0.5878 0.2495 0.096 Uiso 0.33 1 calc PR D 3
H2A9 H 0.4267 0.6583 0.2680 0.096 Uiso 0.33 1 calc PR D 3
C3A" C 0.6594(12) 0.6507(11) 0.2351(9) 0.052(4) Uani 0.33 1 d PDU D 3
H3A7 H 0.6737 0.6425 0.2761 0.077 Uiso 0.33 1 calc PR D 3
H3A8 H 0.6462 0.6974 0.2291 0.077 Uiso 0.33 1 calc PR D 3
H3A9 H 0.7206 0.6373 0.2129 0.077 Uiso 0.33 1 calc PR D 3
C4A" C 0.581(2) 0.5227(4) 0.2046(9) 0.0258(16) Uani 0.33 1 d PDU D 3
H4A7 H 0.6184 0.5165 0.1684 0.039 Uiso 0.33 1 calc PR D 3
H4A8 H 0.5168 0.4961 0.2041 0.039 Uiso 0.33 1 calc PR D 3
H4A9 H 0.6274 0.5094 0.2369 0.039 Uiso 0.33 1 calc PR D 3
Cl1 Cl 0.49704(8) 0.79386(5) 0.24444(5) 0.0246(3) Uani 1 1 d . . .
C1S C 0.9566(5) 0.8592(4) 0.0517(3) 0.0698(15) Uani 0.929(4) 1 d PDU E 1
H1S1 H 0.9464 0.8175 0.0723 0.084 Uiso 0.929(4) 1 calc PR E 1
H1S2 H 1.0005 0.8501 0.0179 0.084 Uiso 0.929(4) 1 calc PR E 1
Cl1S Cl 1.02428(14) 0.91236(11) 0.09671(10) 0.0618(6) Uani 0.929(4) 1 d PDU E 1
Cl2S Cl 0.83299(14) 0.88824(14) 0.02765(9) 0.0793(8) Uani 0.929(4) 1 d PDU E 1
C1S' C 0.964(4) 0.896(3) 0.021(3) 0.0698(15) Uani 0.071(4) 1 d PDU E 2
H1S3 H 0.9555 0.8498 0.0335 0.084 Uiso 0.071(4) 1 calc PR E 2
H1S4 H 1.0096 0.8958 -0.0128 0.084 Uiso 0.071(4) 1 calc PR E 2
Cl1' Cl 1.0264(19) 0.9386(15) 0.0758(13) 0.0618(6) Uani 0.071(4) 1 d PDU E 2
Cl2' Cl 0.8394(17) 0.9267(19) 0.0008(12) 0.0793(8) Uani 0.071(4) 1 d PDU E 2

loop_
_atom_site_aniso_label
_atom_site_aniso_U_11
_atom_site_aniso_U_22
_atom_site_aniso_U_33
_atom_site_aniso_U_23
_atom_site_aniso_U_13
_atom_site_aniso_U_12
P1 0.0308(7) 0.0187(6) 0.0424(8) 0.0013(6) -0.0072(6) 0.0020(5)
P2 0.0322(7) 0.0194(6) 0.0350(8) 0.0000(5) -0.0118(6) -0.0035(5)
N1 0.0154(19) 0.0159(19) 0.029(2) -0.0032(16) -0.0016(16) -0.0009(15)
N2 0.023(2) 0.0148(18) 0.028(2) 0.0015(16) 0.0007(17) -0.0045(16)
N3 0.024(2) 0.0137(19) 0.028(2) -0.0004(16) -0.0078(17) 0.0041(15)
N4 0.017(2) 0.0211(19) 0.025(2) -0.0001(16) 0.0010(16) -0.0004(15)
O1 0.046(2) 0.0222(18) 0.051(2) 0.0008(16) -0.0081(17) -0.0074(15)
O2 0.0246(18) 0.0327(19) 0.051(2) -0.0043(16) -0.0070(16) 0.0079(14)
O3 0.0293(18) 0.0226(17) 0.049(2) 0.0056(15) -0.0128(16) -0.0020(14)
O4 0.0347(19) 0.0254(18) 0.047(2) 0.0053(15) -0.0121(16) 0.0014(15)
O5 0.0311(18) 0.0179(16) 0.0354(19) 0.0017(14) -0.0108(14) -0.0021(14)
O6 0.0289(18) 0.0344(18) 0.034(2) -0.0023(15) -0.0105(15) -0.0065(14)
C1 0.020(2) 0.021(2) 0.024(3) 0.0015(19) -0.0038(19) -0.0020(19)
C2 0.018(2) 0.017(2) 0.023(3) -0.0007(19) -0.0023(19) 0.0054(19)
C3 0.022(2) 0.018(2) 0.025(3) -0.0023(19) -0.004(2) 0.0007(19)
C4 0.021(2) 0.016(2) 0.031(3) 0.000(2) -0.005(2) -0.0022(19)
C5 0.016(2) 0.017(2) 0.031(3) 0.005(2) -0.003(2) 0.0020(19)
C6 0.019(2) 0.017(2) 0.028(3) -0.0005(19) 0.0030(19) -0.0010(18)
C7 0.025(3) 0.017(2) 0.027(3) -0.001(2) 0.002(2) -0.0014(19)
C8 0.040(3) 0.023(3) 0.033(3) 0.003(2) 0.002(2) -0.009(2)
C9 0.043(3) 0.020(3) 0.029(3) 0.004(2) -0.003(2) -0.003(2)
C10 0.034(3) 0.017(2) 0.021(3) -0.0023(19) -0.005(2) 0.000(2)
C11 0.035(3) 0.018(2) 0.020(2) 0.0005(19) -0.004(2) 0.001(2)
C12 0.030(3) 0.014(2) 0.026(3) -0.002(2) -0.012(2) -0.002(2)
C13 0.033(3) 0.022(3) 0.031(3) 0.003(2) -0.008(2) 0.000(2)
C14 0.021(2) 0.023(3) 0.041(3) -0.003(2) -0.007(2) 0.007(2)
C15 0.017(2) 0.022(3) 0.029(3) -0.005(2) -0.007(2) -0.001(2)
C16 0.015(2) 0.025(3) 0.037(3) -0.003(2) -0.004(2) 0.0004(19)
C17 0.017(2) 0.018(2) 0.036(3) -0.002(2) 0.000(2) 0.0017(19)
C18 0.018(3) 0.033(3) 0.045(3) -0.005(2) 0.004(2) 0.004(2)
C19 0.028(3) 0.026(3) 0.032(3) -0.006(2) 0.000(2) 0.002(2)
C20 0.026(3) 0.018(2) 0.025(3) 0.0014(19) 0.001(2) 0.000(2)
C21 0.028(3) 0.030(3) 0.026(3) 0.000(2) -0.004(2) -0.003(2)
C22 0.025(2) 0.021(2) 0.038(3) 0.003(2) 0.002(2) -0.002(2)
C23 0.044(3) 0.025(3) 0.031(3) 0.002(2) -0.008(2) -0.001(2)
C24 0.020(2) 0.032(3) 0.044(3) 0.001(2) -0.004(2) 0.000(2)
C25 0.020(3) 0.024(3) 0.025(3) 0.0035(19) -0.0038(19) -0.002(2)
C26 0.025(3) 0.017(3) 0.035(3) 0.005(2) -0.005(2) -0.002(2)
C27 0.027(3) 0.033(3) 0.033(3) 0.003(2) -0.009(2) 0.004(2)
C28 0.038(3) 0.019(3) 0.054(3) 0.007(2) -0.010(2) 0.002(2)
C29 0.034(3) 0.024(3) 0.056(3) 0.013(2) -0.004(2) -0.008(2)
C30 0.026(3) 0.028(3) 0.035(3) 0.007(2) 0.000(2) -0.003(2)
C31 0.018(2) 0.023(2) 0.027(3) 0.003(2) 0.003(2) -0.0081(19)
C32 0.020(2) 0.019(2) 0.029(3) -0.003(2) 0.000(2) -0.0068(19)
C33 0.020(2) 0.022(3) 0.035(3) 0.003(2) -0.002(2) -0.003(2)
C34 0.023(3) 0.021(3) 0.049(3) 0.001(2) 0.005(2) 0.002(2)
C35 0.034(3) 0.026(3) 0.033(3) -0.007(2) 0.007(2) 0.001(2)
C36 0.030(3) 0.026(3) 0.030(3) 0.002(2) 0.003(2) -0.001(2)
C37 0.030(3) 0.022(2) 0.021(3) 0.0020(19) -0.006(2) -0.001(2)
C38 0.034(3) 0.030(3) 0.025(3) -0.002(2) -0.003(2) -0.005(2)
C39 0.040(3) 0.030(3) 0.034(3) -0.004(2) 0.001(2) 0.004(2)
C40 0.040(3) 0.023(3) 0.027(3) -0.004(2) -0.009(2) -0.001(2)
C41 0.032(3) 0.021(3) 0.022(3) 0.0025(19) -0.007(2) -0.002(2)
C42 0.031(3) 0.018(3) 0.029(3) -0.002(2) -0.008(2) 0.003(2)
C43 0.013(2) 0.024(3) 0.039(3) -0.002(2) -0.002(2) -0.0036(19)
C44 0.019(2) 0.024(3) 0.039(3) 0.004(2) -0.010(2) -0.003(2)
C45 0.026(3) 0.027(3) 0.035(3) 0.001(2) -0.009(2) -0.008(2)
C46 0.043(3) 0.020(3) 0.041(3) 0.002(2) -0.005(2) -0.007(2)
C47 0.058(3) 0.023(3) 0.037(3) 0.006(2) -0.007(3) -0.002(2)
C48 0.037(3) 0.025(3) 0.031(3) 0.001(2) -0.006(2) -0.007(2)
C49 0.036(3) 0.029(3) 0.036(3) 0.000(2) 0.000(2) 0.016(2)
C50 0.033(3) 0.044(3) 0.032(3) -0.002(2) -0.004(2) 0.006(3)
C51 0.036(3) 0.072(4) 0.028(3) 0.000(3) -0.004(2) 0.010(3)
C52 0.046(4) 0.083(5) 0.027(3) 0.004(3) 0.000(3) 0.030(4)
C53 0.061(4) 0.054(4) 0.058(4) 0.008(3) 0.007(3) 0.038(3)
C54 0.053(4) 0.035(3) 0.058(4) -0.001(3) -0.001(3) 0.018(3)
C55 0.050(3) 0.020(3) 0.039(4) -0.007(2) -0.018(3) -0.002(2)
C56 0.058(8) 0.023(6) 0.071(9) -0.001(6) -0.029(7) 0.003(6)
C57 0.043(8) 0.053(8) 0.073(9) -0.013(7) -0.035(7) -0.001(6)
C58 0.056(4) 0.060(4) 0.077(5) -0.033(4) -0.030(4) 0.001(4)
C59 0.050(9) 0.050(9) 0.082(11) -0.044(9) -0.013(7) -0.007(7)
C60 0.027(7) 0.041(8) 0.083(10) -0.019(7) -0.021(6) 0.003(6)
C55' 0.050(3) 0.020(3) 0.039(4) -0.007(2) -0.018(3) -0.002(2)
C56' 0.031(5) 0.052(6) 0.038(6) -0.013(5) 0.007(4) -0.003(5)
C57' 0.024(5) 0.056(7) 0.060(7) -0.021(5) 0.002(5) -0.018(5)
C58' 0.056(4) 0.060(4) 0.077(5) -0.033(4) -0.030(4) 0.001(4)
C59' 0.047(7) 0.068(8) 0.030(6) 0.002(5) 0.000(5) -0.025(6)
C60' 0.035(6) 0.048(6) 0.044(7) 0.000(5) 0.000(5) -0.025(5)
P1A 0.0270(6) 0.0184(6) 0.0289(7) 0.0008(5) -0.0046(5) -0.0029(5)
C1A 0.034(4) 0.033(3) 0.050(4) -0.008(3) -0.013(3) 0.021(4)
C2A 0.103(10) 0.041(6) 0.051(5) -0.013(6) 0.031(7) -0.008(9)
C3A 0.038(5) 0.030(5) 0.053(11) -0.031(8) -0.019(5) -0.002(4)
C4A 0.016(4) 0.0226(18) 0.038(3) -0.0030(19) -0.018(3) 0.0007(19)
P1A' 0.0270(6) 0.0184(6) 0.0289(7) 0.0008(5) -0.0046(5) -0.0029(5)
C1A' 0.034(4) 0.033(3) 0.050(4) -0.008(3) -0.013(3) 0.021(4)
C2A' 0.108(11) 0.041(6) 0.037(4) -0.006(5) 0.011(5) 0.007(9)
C3A' 0.036(4) 0.032(5) 0.073(11) -0.018(9) -0.009(6) -0.013(4)
C4A' 0.016(4) 0.0226(18) 0.038(3) -0.0030(19) -0.018(3) 0.0007(19)
P1A" 0.0270(6) 0.0184(6) 0.0289(7) 0.0008(5) -0.0046(5) -0.0029(5)
C1A" 0.034(4) 0.033(3) 0.050(4) -0.008(3) -0.013(3) 0.021(4)
C2A" 0.093(9) 0.039(6) 0.062(6) -0.023(7) 0.037(7) -0.007(7)
C3A" 0.047(5) 0.034(5) 0.073(11) -0.027(8) -0.028(6) 0.000(5)
C4A" 0.016(4) 0.0226(18) 0.038(3) -0.0030(19) -0.018(3) 0.0007(19)
Cl1 0.0266(6) 0.0159(5) 0.0313(6) -0.0017(5) 0.0003(5) -0.0003(5)
C1S 0.060(3) 0.098(4) 0.052(3) -0.009(3) 0.013(3) -0.015(3)
Cl1S 0.0550(10) 0.0696(14) 0.0606(13) -0.0104(10) -0.0062(9) 0.0160(9)
Cl2S 0.0589(11) 0.128(2) 0.0509(13) -0.0138(13) 0.0010(9) -0.0160(11)
C1S' 0.060(3) 0.098(4) 0.052(3) -0.009(3) 0.013(3) -0.015(3)
Cl1' 0.0550(10) 0.0696(14) 0.0606(13) -0.0104(10) -0.0062(9) 0.0160(9)
Cl2' 0.0589(11) 0.128(2) 0.0509(13) -0.0138(13) 0.0010(9) -0.0160(11)

loop_
_atom_type_symbol
_atom_type_description
_atom_type_scat_dispersion_real
_atom_type_scat_dispersion_imag
_atom_type_scat_source
C C 0.0033 0.0016 'International Tables Vol C Tables 4.2.6.8 and 6.1.1.4'
H H 0.0000 0.0000 'International Tables Vol C Tables 4.2.6.8 and 6.1.1.4'
O O 0.0106 0.0060 'International Tables Vol C Tables 4.2.6.8 and 6.1.1.4'
P P 0.1023 0.0942 'International Tables Vol C Tables 4.2.6.8 and 6.1.1.4'
Cl Cl 0.1484 0.1585 'International Tables Vol C Tables 4.2.6.8 and 6.1.1.4'
N N 0.0061 0.0033 'International Tables Vol C Tables 4.2.6.8 and 6.1.1.4'

loop_
_geom_angle_atom_site_label_1
_geom_angle_atom_site_label_2
_geom_angle_atom_site_label_3
_geom_angle
O1 P1 O2 114.82(19)
O1 P1 O3 115.68(19)
O2 P1 O3 104.99(18)
O1 P1 C49 116.4(2)
O2 P1 C49 101.3(2)
O3 P1 C49 101.6(2)
O4 P2 O5 114.85(18)
O4 P2 O6 115.14(18)
O5 P2 O6 105.07(17)
O4 P2 C55 115.9(2)
O5 P2 C55 102.9(2)
O6 P2 C55 101.2(2)
C2 N1 C5 110.4(3)
C10 N2 C7 110.2(3)
C15 N3 C12 110.7(3)
C20 N4 C17 110.5(4)
C27 O2 P1 124.9(3)
C33 O3 P1 124.0(3)
C41 O5 P2 123.3(2)
C45 O6 P2 122.7(3)
C2 C1 C20 111.2(3)
C2 C1 C25 109.2(3)
C20 C1 C25 112.0(3)
C2 C1 C21 108.3(3)
C20 C1 C21 108.7(3)
C25 C1 C21 107.4(3)
N1 C2 C3 107.3(4)
N1 C2 C1 122.1(4)
C3 C2 C1 130.5(4)
C2 C3 C4 107.5(4)
C5 C4 C3 108.4(4)
C4 C5 N1 106.3(4)
C4 C5 C6 131.2(4)
N1 C5 C6 122.3(4)
C5 C6 C7 111.8(3)
C5 C6 C31 110.2(3)
C7 C6 C31 112.6(3)
C5 C6 C22 108.4(3)
C7 C6 C22 107.7(3)
C31 C6 C22 106.0(3)
C8 C7 N2 106.6(4)
C8 C7 C6 130.1(4)
N2 C7 C6 123.3(4)
C7 C8 C9 108.5(4)
C10 C9 C8 107.8(4)
C9 C10 N2 107.0(4)
C9 C10 C11 129.8(4)
N2 C10 C11 123.2(4)
C12 C11 C10 111.1(3)
C12 C11 C37 109.9(3)
C10 C11 C37 112.2(3)
C12 C11 C23 108.8(4)
C10 C11 C23 108.1(4)
C37 C11 C23 106.6(3)
C13 C12 N3 106.5(4)
C13 C12 C11 130.9(4)
N3 C12 C11 122.5(4)
C12 C13 C14 108.1(4)
C15 C14 C13 107.9(4)
N3 C15 C14 106.8(4)
N3 C15 C16 121.9(4)
C14 C15 C16 131.3(4)
C15 C16 C17 111.0(3)
C15 C16 C24 109.0(4)
C17 C16 C24 108.1(4)
C15 C16 C43 109.7(4)
C17 C16 C43 112.2(3)
C24 C16 C43 106.6(3)
C18 C17 N4 106.6(4)
C18 C17 C16 130.0(4)
N4 C17 C16 123.3(4)
C17 C18 C19 108.0(4)
C20 C19 C18 107.9(4)
N4 C20 C19 107.0(4)
N4 C20 C1 123.1(4)
C19 C20 C1 129.9(4)
C30 C25 C26 117.9(4)
C30 C25 C1 123.5(4)
C26 C25 C1 118.5(4)
C27 C26 C25 120.8(4)
C26 C27 C28 121.8(4)
C26 C27 O2 118.0(4)
C28 C27 O2 120.0(4)
C27 C28 C29 117.7(4)
C28 C29 C30 120.7(4)
C25 C30 C29 121.1(4)
C36 C31 C32 118.0(4)
C36 C31 C6 122.7(4)
C32 C31 C6 119.0(4)
C33 C32 C31 120.5(4)
C34 C33 C32 121.6(4)
C34 C33 O3 120.5(4)
C32 C33 O3 117.7(4)
C33 C34 C35 118.1(4)
C36 C35 C34 120.6(4)
C35 C36 C31 121.2(4)
C38 C37 C42 118.4(4)
C38 C37 C11 122.3(4)
C42 C37 C11 119.0(4)
C37 C38 C39 120.2(4)
C40 C39 C38 121.5(5)
C41 C40 C39 117.7(4)
C40 C41 C42 122.2(4)
C40 C41 O5 120.1(4)
C42 C41 O5 117.4(4)
C41 C42 C37 120.0(4)
C48 C43 C44 118.4(4)
C48 C43 C16 122.9(4)
C44 C43 C16 118.5(4)
C45 C44 C43 119.4(4)
C46 C45 C44 122.0(4)
C46 C45 O6 119.7(4)
C44 C45 O6 118.1(4)
C45 C46 C47 118.7(4)
C46 C47 C48 120.5(4)
C43 C48 C47 120.9(4)
C54 C49 C50 120.2(5)
C54 C49 P1 118.6(4)
C50 C49 P1 121.3(3)
C49 C50 C51 120.2(5)
C52 C51 C50 119.4(5)
C53 C52 C51 121.0(5)
C52 C53 C54 119.6(5)
C49 C54 C53 119.6(5)
C56 C55 C60 119.8(8)
C56 C55 P2 122.0(6)
C60 C55 P2 116.4(5)
C57 C56 C55 120.0(10)
C56 C57 C58 121.7(10)
C59 C58 C57 114.8(8)
C58 C59 C60 122.2(10)
C59 C60 C55 117.0(10)
C3A P1A C1A 109.0(5)
C3A P1A C4A 109.4(4)
C1A P1A C4A 110.7(4)
C3A P1A C2A 110.1(6)
C1A P1A C2A 109.1(6)
C4A P1A C2A 108.5(5)
Cl1S C1S Cl2S 113.9(4)
Cl1' C1S' Cl2' 114.0(8)

loop_
_geom_bond_atom_site_label_1
_geom_bond_atom_site_label_2
_geom_bond_distance
P1 O1 1.453(3)
P1 O2 1.582(3)
P1 O3 1.585(3)
P1 C49 1.785(5)
P2 O4 1.455(3)
P2 O5 1.587(3)
P2 O6 1.587(3)
P2 C55 1.778(5)
N1 C2 1.364(5)
N1 C5 1.379(5)
N2 C10 1.370(5)
N2 C7 1.375(5)
N3 C15 1.367(5)
N3 C12 1.375(5)
N4 C20 1.366(5)
N4 C17 1.375(5)
O2 C27 1.412(5)
O3 C33 1.406(5)
O5 C41 1.418(5)
O6 C45 1.406(5)
C1 C2 1.517(6)
C1 C20 1.526(6)
C1 C25 1.539(6)
C1 C21 1.541(6)
C2 C3 1.370(6)
C3 C4 1.405(6)
C4 C5 1.371(6)
C5 C6 1.511(6)
C6 C7 1.517(6)
C6 C31 1.536(6)
C6 C22 1.538(6)
C7 C8 1.362(6)
C8 C9 1.401(6)
C9 C10 1.366(6)
C10 C11 1.519(6)
C11 C12 1.501(6)
C11 C37 1.540(6)
C11 C23 1.544(6)
C12 C13 1.370(6)
C13 C14 1.409(6)
C14 C15 1.372(6)
C15 C16 1.508(6)
C16 C17 1.522(6)
C16 C24 1.536(6)
C16 C43 1.541(6)
C17 C18 1.369(6)
C18 C19 1.410(6)
C19 C20 1.367(6)
C25 C30 1.382(6)
C25 C26 1.384(6)
C26 C27 1.369(6)
C27 C28 1.380(6)
C28 C29 1.381(7)
C29 C30 1.385(6)
C31 C36 1.383(6)
C31 C32 1.387(6)
C32 C33 1.381(6)
C33 C34 1.367(6)
C34 C35 1.392(6)
C35 C36 1.375(6)
C37 C38 1.381(6)
C37 C42 1.391(6)
C38 C39 1.385(6)
C39 C40 1.376(6)
C40 C41 1.367(6)
C41 C42 1.374(6)
C43 C48 1.380(6)
C43 C44 1.395(6)
C44 C45 1.378(6)
C45 C46 1.369(6)
C46 C47 1.369(7)
C47 C48 1.387(6)
C49 C54 1.372(6)
C49 C50 1.376(7)
C50 C51 1.389(7)
C51 C52 1.369(8)
C52 C53 1.366(8)
C53 C54 1.400(7)
C55 C56 1.362(7)
C55 C60 1.422(12)
C56 C57 1.321(15)
C57 C58 1.459(14)
C58 C59 1.353(14)
C59 C60 1.397(16)
C56' C57' 1.401(12)
C59' C60' 1.399(13)
P1A C3A 1.763(7)
P1A C1A 1.765(6)
P1A C4A 1.770(5)
P1A C2A 1.772(7)
C1S Cl1S 1.723(7)
C1S Cl2S 1.753(7)
C1S' Cl1' 1.723(8)
C1S' Cl2' 1.752(9)

loop_
_geom_torsion_atom_site_label_1
_geom_torsion_atom_site_label_2
_geom_torsion_atom_site_label_3
_geom_torsion_atom_site_label_4
_geom_torsion
O1 P1 O2 C27 -35.6(4)
O3 P1 O2 C27 92.6(3)
C49 P1 O2 C27 -162.0(3)
O1 P1 O3 C33 33.7(4)
O2 P1 O3 C33 -93.9(3)
C49 P1 O3 C33 160.8(3)
O4 P2 O5 C41 -31.2(4)
O6 P2 O5 C41 96.3(3)
C55 P2 O5 C41 -158.1(3)
O4 P2 O6 C45 37.4(4)
O5 P2 O6 C45 -90.0(3)
C55 P2 O6 C45 163.2(3)
C5 N1 C2 C3 1.6(4)
C5 N1 C2 C1 -176.0(3)
C20 C1 C2 N1 -77.2(5)
C25 C1 C2 N1 46.9(5)
C21 C1 C2 N1 163.4(4)
C20 C1 C2 C3 105.7(5)
C25 C1 C2 C3 -130.2(4)
C21 C1 C2 C3 -13.6(6)
N1 C2 C3 C4 -1.1(4)
C1 C2 C3 C4 176.3(4)
C2 C3 C4 C5 0.2(5)
C3 C4 C5 N1 0.7(4)
C3 C4 C5 C6 -173.7(4)
C2 N1 C5 C4 -1.5(4)
C2 N1 C5 C6 173.6(3)
C4 C5 C6 C7 -107.2(5)
N1 C5 C6 C7 79.1(5)
C4 C5 C6 C31 126.9(4)
N1 C5 C6 C31 -46.8(5)
C4 C5 C6 C22 11.3(6)
N1 C5 C6 C22 -162.4(3)
C10 N2 C7 C8 -0.1(5)
C10 N2 C7 C6 179.4(4)
C5 C6 C7 C8 119.3(5)
C31 C6 C7 C8 -116.1(5)
C22 C6 C7 C8 0.4(6)
C5 C6 C7 N2 -60.1(5)
C31 C6 C7 N2 64.5(5)
C22 C6 C7 N2 -179.0(4)
N2 C7 C8 C9 0.4(5)
C6 C7 C8 C9 -179.1(4)
C7 C8 C9 C10 -0.6(5)
C8 C9 C10 N2 0.5(5)
C8 C9 C10 C11 178.7(4)
C7 N2 C10 C9 -0.3(5)
C7 N2 C10 C11 -178.7(4)
C9 C10 C11 C12 -119.0(5)
N2 C10 C11 C12 59.0(5)
C9 C10 C11 C37 117.6(5)
N2 C10 C11 C37 -64.5(5)
C9 C10 C11 C23 0.3(6)
N2 C10 C11 C23 178.3(4)
C15 N3 C12 C13 2.0(4)
C15 N3 C12 C11 -173.4(4)
C10 C11 C12 C13 105.8(5)
C37 C11 C12 C13 -129.4(5)
C23 C11 C12 C13 -13.1(6)
C10 C11 C12 N3 -80.0(5)
C37 C11 C12 N3 44.8(5)
C23 C11 C12 N3 161.1(4)
N3 C12 C13 C14 -1.0(5)
C11 C12 C13 C14 173.9(4)
C12 C13 C14 C15 -0.3(5)
C12 N3 C15 C14 -2.2(4)
C12 N3 C15 C16 175.8(4)
C13 C14 C15 N3 1.5(5)
C13 C14 C15 C16 -176.3(4)
N3 C15 C16 C17 80.0(5)
C14 C15 C16 C17 -102.5(5)
N3 C15 C16 C24 -161.1(4)
C14 C15 C16 C24 16.4(6)
N3 C15 C16 C43 -44.6(5)
C14 C15 C16 C43 132.9(5)
C20 N4 C17 C18 0.3(5)
C20 N4 C17 C16 178.9(4)
C15 C16 C17 C18 114.9(5)
C24 C16 C17 C18 -4.6(6)
C43 C16 C17 C18 -121.9(5)
C15 C16 C17 N4 -63.4(5)
C24 C16 C17 N4 177.1(4)
C43 C16 C17 N4 59.8(5)
N4 C17 C18 C19 -0.3(5)
C16 C17 C18 C19 -178.9(4)
C17 C18 C19 C20 0.3(5)
C17 N4 C20 C19 -0.1(5)
C17 N4 C20 C1 -179.4(4)
C18 C19 C20 N4 -0.1(5)
C18 C19 C20 C1 179.1(4)
C2 C1 C20 N4 62.6(5)
C25 C1 C20 N4 -59.9(5)
C21 C1 C20 N4 -178.3(4)
C2 C1 C20 C19 -116.5(5)
C25 C1 C20 C19 121.0(5)
C21 C1 C20 C19 2.6(6)
C2 C1 C25 C30 -143.7(4)
C20 C1 C25 C30 -20.1(6)
C21 C1 C25 C30 99.1(5)
C2 C1 C25 C26 40.5(5)
C20 C1 C25 C26 164.2(4)
C21 C1 C25 C26 -76.6(5)
C30 C25 C26 C27 0.0(7)
C1 C25 C26 C27 176.0(4)
C25 C26 C27 C28 -0.7(7)
C25 C26 C27 O2 -176.0(4)
P1 O2 C27 C26 -113.0(4)
P1 O2 C27 C28 71.6(5)
C26 C27 C28 C29 1.3(7)
O2 C27 C28 C29 176.5(4)
C27 C28 C29 C30 -1.2(7)
C26 C25 C30 C29 0.1(7)
C1 C25 C30 C29 -175.7(4)
C28 C29 C30 C25 0.5(7)
C5 C6 C31 C36 149.5(4)
C7 C6 C31 C36 24.0(5)
C22 C6 C31 C36 -93.4(5)
C5 C6 C31 C32 -37.4(5)
C7 C6 C31 C32 -162.9(4)
C22 C6 C31 C32 79.6(5)
C36 C31 C32 C33 -0.5(6)
C6 C31 C32 C33 -173.9(4)
C31 C32 C33 C34 1.3(6)
C31 C32 C33 O3 175.7(4)
P1 O3 C33 C34 -74.2(5)
P1 O3 C33 C32 111.3(4)
C32 C33 C34 C35 -1.5(6)
O3 C33 C34 C35 -175.7(4)
C33 C34 C35 C36 0.9(7)
C34 C35 C36 C31 -0.1(7)
C32 C31 C36 C35 -0.1(6)
C6 C31 C36 C35 173.1(4)
C12 C11 C37 C38 -147.1(4)
C10 C11 C37 C38 -22.9(6)
C23 C11 C37 C38 95.2(5)
C12 C11 C37 C42 38.6(5)
C10 C11 C37 C42 162.8(4)
C23 C11 C37 C42 -79.1(5)
C42 C37 C38 C39 0.1(6)
C11 C37 C38 C39 -174.2(4)
C37 C38 C39 C40 -0.3(7)
C38 C39 C40 C41 -0.5(7)
C39 C40 C41 C42 1.6(7)
C39 C40 C41 O5 175.7(4)
P2 O5 C41 C40 70.6(5)
P2 O5 C41 C42 -115.0(4)
C40 C41 C42 C37 -1.9(6)
O5 C41 C42 C37 -176.1(4)
C38 C37 C42 C41 0.9(6)
C11 C37 C42 C41 175.5(4)
C15 C16 C43 C48 140.7(4)
C17 C16 C43 C48 16.7(6)
C24 C16 C43 C48 -101.5(5)
C15 C16 C43 C44 -43.8(5)
C17 C16 C43 C44 -167.8(4)
C24 C16 C43 C44 74.1(5)
C48 C43 C44 C45 -0.4(6)
C16 C43 C44 C45 -176.1(4)
C43 C44 C45 C46 1.2(7)
C43 C44 C45 O6 176.6(4)
P2 O6 C45 C46 -73.2(5)
P2 O6 C45 C44 111.3(4)
C44 C45 C46 C47 -0.5(7)
O6 C45 C46 C47 -175.9(4)
C45 C46 C47 C48 -0.9(8)
C44 C43 C48 C47 -1.0(7)
C16 C43 C48 C47 174.5(4)
C46 C47 C48 C43 1.7(8)
O1 P1 C49 C54 -17.9(5)
O2 P1 C49 C54 107.4(4)
O3 P1 C49 C54 -144.5(4)
O1 P1 C49 C50 162.3(4)
O2 P1 C49 C50 -72.4(4)
O3 P1 C49 C50 35.7(4)
C54 C49 C50 C51 0.7(7)
P1 C49 C50 C51 -179.6(4)
C49 C50 C51 C52 -0.5(7)
C50 C51 C52 C53 -0.4(8)
C51 C52 C53 C54 1.1(8)
C50 C49 C54 C53 0.0(8)
P1 C49 C54 C53 -179.7(4)
C52 C53 C54 C49 -0.9(8)
O4 P2 C55 C56 -175.4(8)
O5 P2 C55 C56 -49.2(8)
O6 P2 C55 C56 59.3(8)
O4 P2 C55 C60 -10.9(8)
O5 P2 C55 C60 115.3(7)
O6 P2 C55 C60 -136.2(7)
C60 C55 C56 C57 15.7(17)
P2 C55 C56 C57 179.7(10)
C55 C56 C57 C58 0(2)
C56 C57 C58 C59 -17.8(19)
C57 C58 C59 C60 20(2)
C58 C59 C60 C55 -6(2)
C56 C55 C60 C59 -13.0(17)
P2 C55 C60 C59 -177.8(10)
